data_7151488
loop_
_publ_author_name
'Hatano, Manabu'
'Mikami, Koichi'

_publ_section_title
;
 Highly enantioselective alkaloid synthesis via ene-type cyclizations
 catalyzed by cationic chiral palladium(ii) complexes of PN-ligands
 with an achiral oxazoline unitElectronic supplementary information
 (ESI) available: spectral data of substrates, cyclized products and
 PN-ligands and crystallographic data of Pd complexes. See
 http://www.rsc.org/suppdata/ob/b3/b305865b/
;
_journal_issue 22
_journal_name_full 'Organic &amp;  Biomolecular Chemistry'
_journal_page_first 3871
_journal_paper_doi 10.1039/b305865b
_journal_volume 1
_journal_year 2003
_chemical_formula_sum 'C37 H30 F6 N O P Pd Sb'
_chemical_formula_weight 877.74
_chemical_name_common
;
(h3-Allyl)[(aS)-2-[4,4-dimethyl-oxazol-2-yl]-2^[$B!G^[(B-diphenylphosphino-
1,1^[$B!G^[(B-binaphthyl]palladium(II) hexafluoroantimonate
;
_space_group_IT_number 19
_symmetry_space_group_name_Hall 'P 2ac 2ab'
_symmetry_space_group_name_H-M 'P 21 21 21'
_atom_sites_solution_hydrogens geom
_atom_sites_solution_primary direct
_atom_sites_solution_secondary difmap
_audit_creation_method SHELXL-97
_cell_angle_alpha 90.00
_cell_angle_beta 90.00
_cell_angle_gamma 90.00
_cell_formula_units_Z 4
_cell_length_a 17.6824(3)
_cell_length_b 17.9641(4)
_cell_length_c 11.6546(3)
_cell_measurement_temperature 253(2)
_cell_volume 3702.07(14)
_computing_structure_refinement 'SHELXL-97 (Sheldrick, 1997)'
_computing_structure_solution 'SHELXS-97 (Sheldrick, 1990)'
_diffrn_ambient_temperature 253(2)
_diffrn_measured_fraction_theta_full 0.999
_diffrn_measured_fraction_theta_max 0.999
_diffrn_radiation_monochromator graphite
_diffrn_radiation_source 'fine-focus sealed tube'
_diffrn_radiation_type MoK\a
_diffrn_radiation_wavelength 0.71069
_diffrn_reflns_av_R_equivalents 0.0000
_diffrn_reflns_av_sigmaI/netI 0.0483
_diffrn_reflns_limit_h_max 22
_diffrn_reflns_limit_h_min 0
_diffrn_reflns_limit_k_max 23
_diffrn_reflns_limit_k_min 0
_diffrn_reflns_limit_l_max 15
_diffrn_reflns_limit_l_min 0
_diffrn_reflns_number 4707
_diffrn_reflns_theta_full 27.48
_diffrn_reflns_theta_max 27.48
_diffrn_reflns_theta_min 1.62
_exptl_absorpt_coefficient_mu 1.318
_exptl_crystal_density_diffrn 1.575
_exptl_crystal_density_method 'not measured'
_exptl_crystal_F_000 1732
_refine_diff_density_max 0.431
_refine_diff_density_min -1.400
_refine_diff_density_rms 0.139
_refine_ls_abs_structure_details 'Flack H D (1983), Acta Cryst. A39, 876-881'
_refine_ls_abs_structure_Flack 0.41(3)
_refine_ls_extinction_method none
_refine_ls_goodness_of_fit_ref 1.098
_refine_ls_hydrogen_treatment mixed
_refine_ls_matrix_type full
_refine_ls_number_parameters 460
_refine_ls_number_reflns 4707
_refine_ls_number_restraints 0
_refine_ls_restrained_S_all 1.098
_refine_ls_R_factor_all 0.0380
_refine_ls_R_factor_gt 0.0343
_refine_ls_shift/su_max 0.001
_refine_ls_shift/su_mean 0.000
_refine_ls_structure_factor_coef Fsqd
_refine_ls_weighting_details 'calc w=1/[\s^2^(Fo^2^)+(0.0391P)^2^+0.0000P] where P=(Fo^2^+2Fc^2^)/3'
_refine_ls_weighting_scheme calc
_refine_ls_wR_factor_gt 0.0793
_refine_ls_wR_factor_ref 0.0807
_reflns_number_gt 4478
_reflns_number_total 4707
_reflns_threshold_expression >2sigma(I)
_cod_data_source_file b305865b.txt
_cod_data_source_block aaa1
_cod_original_cell_volume 3702.06(14)
_cod_database_code 7151488

loop_
_symmetry_equiv_pos_as_xyz
'x, y, z'
'-x+1/2, -y, z+1/2'
'x+1/2, -y+1/2, -z'
'-x, y+1/2, -z+1/2'

loop_
_atom_site_label
_atom_site_type_symbol
_atom_site_fract_x
_atom_site_fract_y
_atom_site_fract_z
_atom_site_U_iso_or_equiv
_atom_site_adp_type
_atom_site_occupancy
_atom_site_symmetry_multiplicity
_atom_site_calc_flag
_atom_site_refinement_flags
_atom_site_disorder_assembly
_atom_site_disorder_group
Sb1 Sb -0.74860(2) -0.175846(19) -1.48769(3) 0.04386(10) Uani 1 1 d . . .
Pd1 Pd -0.661526(16) -0.147909(18) -0.95188(3) 0.02972(8) Uani 1 1 d . . .
P1 P -0.55431(6) -0.21948(6) -0.97359(10) 0.0281(2) Uani 1 1 d . . .
F1 F -0.7305(2) -0.27797(18) -1.4767(3) 0.0617(9) Uani 1 1 d . . .
F2 F -0.8521(2) -0.1943(3) -1.4793(4) 0.0824(12) Uani 1 1 d . . .
F3 F -0.7685(3) -0.0743(2) -1.4983(3) 0.0927(15) Uani 1 1 d . . .
F4 F -0.6463(2) -0.1576(3) -1.4969(4) 0.0968(15) Uani 1 1 d . . .
F5 F -0.7516(3) -0.1835(2) -1.6475(3) 0.0730(11) Uani 1 1 d . . .
F6 F -0.7444(2) -0.1686(2) -1.3281(3) 0.0675(10) Uani 1 1 d . . .
O1 O -0.5300(2) 0.04515(18) -0.9192(3) 0.0405(8) Uani 1 1 d . . .
N1 N -0.6068(2) -0.0513(2) -0.8945(3) 0.0312(8) Uani 1 1 d . . .
C1 C -0.4342(2) -0.1180(2) -0.9827(3) 0.0262(8) Uani 1 1 d . . .
C2 C -0.4644(2) -0.1789(2) -0.9254(3) 0.0278(8) Uani 1 1 d . . .
C3 C -0.4268(2) -0.2096(3) -0.8297(4) 0.0345(9) Uani 1 1 d . . .
H3 H -0.4477 -0.2502 -0.7918 0.041 Uiso 1 1 calc R . .
C4 C -0.3594(3) -0.1799(3) -0.7920(4) 0.0407(11) Uani 1 1 d . . .
H4 H -0.3355 -0.2004 -0.7283 0.049 Uiso 1 1 calc R . .
C5 C -0.2550(3) -0.0895(3) -0.8133(5) 0.0466(12) Uani 1 1 d . . .
H5 H -0.2306 -0.1098 -0.7499 0.056 Uiso 1 1 calc R . .
C6 C -0.2226(3) -0.0324(4) -0.8711(6) 0.0529(15) Uani 1 1 d . . .
H6 H -0.1755 -0.0145 -0.8486 0.064 Uiso 1 1 calc R . .
C7 C -0.2606(3) -0.0001(3) -0.9659(5) 0.0512(13) Uani 1 1 d . . .
H7 H -0.2384 0.0395 -1.0047 0.061 Uiso 1 1 calc R . .
C8 C -0.3291(3) -0.0260(3) -1.0009(4) 0.0398(10) Uani 1 1 d . . .
H8 H -0.3536 -0.0032 -1.0621 0.048 Uiso 1 1 calc R . .
C9 C -0.3635(2) -0.0874(2) -0.9448(4) 0.0305(8) Uani 1 1 d . . .
C10 C -0.3265(2) -0.1191(3) -0.8487(4) 0.0340(9) Uani 1 1 d . . .
C11 C -0.4722(2) -0.0862(2) -1.0860(3) 0.0269(8) Uani 1 1 d . . .
C12 C -0.5358(2) -0.0421(2) -1.0745(4) 0.0290(9) Uani 1 1 d . . .
C13 C -0.5792(3) -0.0190(3) -1.1696(4) 0.0423(12) Uani 1 1 d . . .
H13 H -0.6226 0.0095 -1.1588 0.051 Uiso 1 1 calc R . .
C14 C -0.5570(3) -0.0388(4) -1.2778(5) 0.0492(14) Uani 1 1 d . . .
H14 H -0.5867 -0.0255 -1.3404 0.059 Uiso 1 1 calc R . .
C15 C -0.4634(4) -0.0981(3) -1.4069(4) 0.0499(13) Uani 1 1 d . . .
H15 H -0.4921 -0.0844 -1.4704 0.060 Uiso 1 1 calc R . .
C16 C -0.3975(4) -0.1358(3) -1.4224(4) 0.0544(14) Uani 1 1 d . . .
H16 H -0.3813 -0.1476 -1.4962 0.065 Uiso 1 1 calc R . .
C17 C -0.3542(3) -0.1567(3) -1.3283(5) 0.0493(13) Uani 1 1 d . . .
H17 H -0.3086 -0.1813 -1.3398 0.059 Uiso 1 1 calc R . .
C18 C -0.3774(3) -0.1418(3) -1.2201(4) 0.0394(10) Uani 1 1 d . . .
H18 H -0.3480 -0.1572 -1.1583 0.047 Uiso 1 1 calc R . .
C19 C -0.4462(3) -0.1029(2) -1.1994(4) 0.0313(9) Uani 1 1 d . . .
C20 C -0.4888(3) -0.0796(3) -1.2959(4) 0.0398(11) Uani 1 1 d . . .
C21 C -0.5338(2) -0.2569(2) -1.1150(4) 0.0306(9) Uani 1 1 d . . .
C22 C -0.4660(2) -0.2959(3) -1.1330(5) 0.0417(11) Uani 1 1 d . . .
H22 H -0.4313 -0.3010 -1.0735 0.050 Uiso 1 1 calc R . .
C23 C -0.4508(3) -0.3266(3) -1.2383(5) 0.0544(14) Uani 1 1 d . . .
H23 H -0.4056 -0.3519 -1.2500 0.065 Uiso 1 1 calc R . .
C24 C -0.5021(4) -0.3202(4) -1.3269(6) 0.0620(16) Uani 1 1 d . . .
H24 H -0.4923 -0.3421 -1.3977 0.074 Uiso 1 1 calc R . .
C25 C -0.5678(4) -0.2811(4) -1.3093(5) 0.0620(17) Uani 1 1 d . . .
H25 H -0.6020 -0.2760 -1.3694 0.074 Uiso 1 1 calc R . .
C26 C -0.5843(3) -0.2493(3) -1.2045(5) 0.0461(12) Uani 1 1 d . . .
H26 H -0.6291 -0.2230 -1.1942 0.055 Uiso 1 1 calc R . .
C27 C -0.5724(3) -0.3014(3) -0.8857(4) 0.0349(10) Uani 1 1 d . . .
C28 C -0.5944(3) -0.2921(3) -0.7724(5) 0.0482(13) Uani 1 1 d . . .
H28 H -0.5926 -0.2450 -0.7395 0.058 Uiso 1 1 calc R . .
C29 C -0.6189(3) -0.3516(4) -0.7077(6) 0.0601(16) Uani 1 1 d . . .
H29 H -0.6322 -0.3449 -0.6312 0.072 Uiso 1 1 calc R . .
C30 C -0.6236(3) -0.4222(3) -0.7581(6) 0.0590(17) Uani 1 1 d . . .
H30 H -0.6415 -0.4624 -0.7156 0.071 Uiso 1 1 calc R . .
C31 C -0.6018(3) -0.4323(3) -0.8703(6) 0.0552(15) Uani 1 1 d . . .
H31 H -0.6042 -0.4793 -0.9035 0.066 Uiso 1 1 calc R . .
C32 C -0.5764(3) -0.3722(3) -0.9335(5) 0.0456(12) Uani 1 1 d . . .
H32 H -0.5616 -0.3792 -1.0093 0.055 Uiso 1 1 calc R . .
C33 C -0.5601(2) -0.0181(2) -0.9585(4) 0.0306(8) Uani 1 1 d . . .
C34 C -0.6099(3) -0.0127(3) -0.7825(4) 0.0384(10) Uani 1 1 d . . .
C35 C -0.5707(3) 0.0621(3) -0.8133(5) 0.0409(11) Uani 1 1 d . . .
H35A H -0.6077 0.1011 -0.8254 0.049 Uiso 1 1 calc R . .
H35B H -0.5361 0.0774 -0.7531 0.049 Uiso 1 1 calc R . .
C36 C -0.5611(4) -0.0565(3) -0.6985(5) 0.0622(17) Uani 1 1 d . . .
H36A H -0.5109 -0.0613 -0.7288 0.093 Uiso 1 1 calc R . .
H36B H -0.5826 -0.1051 -0.6873 0.093 Uiso 1 1 calc R . .
H36C H -0.5592 -0.0307 -0.6264 0.093 Uiso 1 1 calc R . .
C37 C -0.6896(4) -0.0031(3) -0.7389(5) 0.0575(15) Uani 1 1 d . . .
H37A H -0.7186 0.0246 -0.7940 0.086 Uiso 1 1 calc R . .
H37B H -0.6887 0.0234 -0.6674 0.086 Uiso 1 1 calc R . .
H37C H -0.7123 -0.0511 -0.7277 0.086 Uiso 1 1 calc R . .
C38 C -0.7809(2) -0.1133(3) -0.9356(5) 0.0497(13) Uani 1 1 d . . .
H38A H -0.8061 -0.1254 -0.8641 0.060 Uiso 1 1 calc R . .
H38B H -0.7939 -0.0646 -0.9655 0.060 Uiso 1 1 calc R . .
C39 C -0.7734(3) -0.1712(4) -1.0159(7) 0.070(2) Uani 1 1 d . . .
H39 H -0.7840 -0.1598 -1.0966 0.084 Uiso 1 1 calc R . .
C40 C -0.7361(3) -0.2355(3) -0.9920(7) 0.0611(17) Uani 1 1 d . . .
H40A H -0.7225 -0.2661 -1.0574 0.073 Uiso 1 1 calc R . .
H40B H -0.7552 -0.2641 -0.9276 0.073 Uiso 1 1 calc R . .

loop_
_atom_site_aniso_label
_atom_site_aniso_U_11
_atom_site_aniso_U_22
_atom_site_aniso_U_33
_atom_site_aniso_U_23
_atom_site_aniso_U_13
_atom_site_aniso_U_12
Sb1 0.0547(2) 0.04286(17) 0.03399(16) 0.00077(13) -0.00083(17) -0.00101(16)
Pd1 0.02505(13) 0.03066(15) 0.03346(16) 0.00377(14) 0.00055(13) -0.00080(13)
P1 0.0271(4) 0.0247(5) 0.0325(5) 0.0050(4) -0.0011(4) -0.0007(4)
F1 0.075(2) 0.0477(16) 0.063(2) -0.0006(16) -0.010(2) 0.0086(17)
F2 0.0539(18) 0.107(3) 0.087(3) -0.010(3) -0.001(2) 0.004(2)
F3 0.174(5) 0.0435(18) 0.060(2) 0.0053(16) 0.011(3) 0.008(3)
F4 0.068(2) 0.131(4) 0.092(3) 0.014(3) -0.001(2) -0.040(3)
F5 0.115(3) 0.069(2) 0.0348(15) -0.0035(15) -0.005(2) -0.005(3)
F6 0.100(3) 0.066(2) 0.0366(15) 0.0013(14) -0.0059(19) -0.002(3)
O1 0.0491(17) 0.0326(15) 0.0397(18) -0.0022(14) 0.0012(16) -0.0045(15)
N1 0.0341(17) 0.0321(18) 0.0274(17) 0.0016(15) 0.0056(16) 0.0006(16)
C1 0.0261(16) 0.0275(18) 0.0249(18) -0.0023(16) 0.0032(16) 0.0018(15)
C2 0.0258(16) 0.0279(18) 0.0297(19) -0.0009(17) -0.0012(16) 0.0039(16)
C3 0.0320(19) 0.036(2) 0.036(2) 0.006(2) -0.0043(19) 0.0025(19)
C4 0.046(2) 0.040(2) 0.036(2) 0.000(2) -0.015(2) 0.011(2)
C5 0.035(2) 0.053(3) 0.052(3) -0.016(2) -0.016(3) 0.006(2)
C6 0.0292(19) 0.066(3) 0.064(4) -0.017(3) -0.007(2) -0.008(2)
C7 0.043(3) 0.059(3) 0.051(3) -0.010(3) 0.011(3) -0.017(3)
C8 0.040(2) 0.043(2) 0.037(2) 0.000(2) -0.001(2) -0.006(2)
C9 0.0297(16) 0.0325(19) 0.0295(19) -0.0059(18) 0.0027(18) 0.0005(17)
C10 0.0288(18) 0.039(2) 0.035(2) -0.0097(19) -0.0026(18) 0.0049(18)
C11 0.0295(17) 0.0246(18) 0.0267(19) 0.0050(16) 0.0004(17) -0.0031(17)
C12 0.0283(17) 0.033(2) 0.026(2) 0.0082(17) -0.0008(17) -0.0013(17)
C13 0.039(2) 0.051(3) 0.037(2) 0.010(2) -0.004(2) 0.010(2)
C14 0.049(3) 0.068(4) 0.030(2) 0.013(3) -0.008(2) 0.012(3)
C15 0.064(3) 0.061(3) 0.024(2) 0.001(2) -0.003(2) -0.003(3)
C16 0.073(3) 0.060(3) 0.030(2) -0.007(2) 0.010(3) -0.010(3)
C17 0.057(3) 0.046(3) 0.046(3) -0.004(2) 0.017(3) 0.004(3)
C18 0.040(2) 0.041(2) 0.038(2) -0.002(2) 0.005(2) 0.002(2)
C19 0.040(2) 0.029(2) 0.0250(19) 0.0016(17) 0.0031(19) -0.0056(19)
C20 0.045(2) 0.045(3) 0.029(2) 0.005(2) 0.002(2) -0.003(2)
C21 0.0331(19) 0.028(2) 0.030(2) -0.0017(17) 0.0001(19) -0.0016(18)
C22 0.0280(19) 0.044(3) 0.053(3) -0.008(2) -0.007(2) 0.001(2)
C23 0.044(2) 0.061(3) 0.058(3) -0.018(3) -0.003(3) 0.008(3)
C24 0.069(4) 0.069(4) 0.049(3) -0.018(3) -0.005(3) 0.006(3)
C25 0.069(4) 0.080(4) 0.037(3) -0.007(3) -0.016(3) 0.013(4)
C26 0.045(3) 0.053(3) 0.040(3) 0.002(2) -0.012(2) 0.007(3)
C27 0.034(2) 0.032(2) 0.039(2) 0.0107(19) 0.002(2) -0.0005(19)
C28 0.057(3) 0.042(3) 0.046(3) 0.011(2) 0.016(3) 0.009(3)
C29 0.060(3) 0.067(4) 0.053(3) 0.021(3) 0.018(3) 0.006(3)
C30 0.054(3) 0.053(3) 0.069(4) 0.031(3) 0.000(3) -0.012(3)
C31 0.059(3) 0.038(3) 0.069(4) 0.017(3) -0.016(3) -0.011(3)
C32 0.058(3) 0.032(2) 0.047(3) 0.008(2) -0.013(3) -0.009(2)
C33 0.0306(18) 0.0278(19) 0.033(2) 0.0009(18) -0.0071(19) 0.0041(16)
C34 0.050(3) 0.035(2) 0.030(2) -0.0015(19) 0.000(2) 0.005(2)
C35 0.052(3) 0.033(2) 0.037(2) -0.006(2) 0.003(2) 0.004(2)
C36 0.100(5) 0.049(3) 0.037(3) 0.003(2) -0.018(3) 0.011(4)
C37 0.073(4) 0.055(3) 0.045(3) -0.006(3) 0.020(3) 0.002(3)
C38 0.0250(17) 0.062(3) 0.063(4) 0.003(3) 0.003(2) 0.007(2)
C39 0.035(2) 0.081(5) 0.093(5) -0.003(4) -0.014(3) -0.003(3)
C40 0.035(2) 0.059(4) 0.089(5) -0.006(3) -0.008(3) -0.018(2)

loop_
_atom_type_symbol
_atom_type_description
_atom_type_scat_dispersion_real
_atom_type_scat_dispersion_imag
_atom_type_scat_source
C C 0.0033 0.0016 'International Tables Vol C Tables 4.2.6.8 and 6.1.1.4'
H H 0.0000 0.0000 'International Tables Vol C Tables 4.2.6.8 and 6.1.1.4'
F F 0.0171 0.0103 'International Tables Vol C Tables 4.2.6.8 and 6.1.1.4'
N N 0.0061 0.0033 'International Tables Vol C Tables 4.2.6.8 and 6.1.1.4'
O O 0.0106 0.0060 'International Tables Vol C Tables 4.2.6.8 and 6.1.1.4'
P P 0.1023 0.0942 'International Tables Vol C Tables 4.2.6.8 and 6.1.1.4'
Pd Pd -0.9988 1.0072 'International Tables Vol C Tables 4.2.6.8 and 6.1.1.4'
Sb Sb -0.5866 1.5461 'International Tables Vol C Tables 4.2.6.8 and 6.1.1.4'

loop_
_geom_angle_atom_site_label_1
_geom_angle_atom_site_label_2
_geom_angle_atom_site_label_3
_geom_angle
_geom_angle_site_symmetry_1
_geom_angle_site_symmetry_3
_geom_angle_publ_flag
F4 Sb1 F2 179.7(2) . . ?
F4 Sb1 F3 90.4(3) . . ?
F2 Sb1 F3 89.5(2) . . ?
F4 Sb1 F6 90.3(2) . . ?
F2 Sb1 F6 90.0(2) . . ?
F3 Sb1 F6 90.35(17) . . ?
F4 Sb1 F1 90.6(2) . . ?
F2 Sb1 F1 89.45(19) . . ?
F3 Sb1 F1 179.0(2) . . ?
F6 Sb1 F1 89.60(16) . . ?
F4 Sb1 F5 89.0(2) . . ?
F2 Sb1 F5 90.6(2) . . ?
F3 Sb1 F5 90.00(17) . . ?
F6 Sb1 F5 179.30(19) . . ?
F1 Sb1 F5 90.06(17) . . ?
N1 Pd1 C40 168.1(2) . . ?
N1 Pd1 C39 134.0(2) . . ?
C40 Pd1 C39 37.2(2) . . ?
N1 Pd1 C38 100.39(18) . . ?
C40 Pd1 C38 68.3(2) . . ?
C39 Pd1 C38 37.5(2) . . ?
N1 Pd1 P1 96.74(10) . . ?
C40 Pd1 P1 94.25(16) . . ?
C39 Pd1 P1 127.5(2) . . ?
C38 Pd1 P1 162.30(16) . . ?
C21 P1 C27 104.3(2) . . ?
C21 P1 C2 104.52(19) . . ?
C27 P1 C2 107.5(2) . . ?
C21 P1 Pd1 118.06(15) . . ?
C27 P1 Pd1 104.13(15) . . ?
C2 P1 Pd1 117.21(14) . . ?
C33 O1 C35 105.7(4) . . ?
C33 N1 C34 108.9(4) . . ?
C33 N1 Pd1 120.3(3) . . ?
C34 N1 Pd1 130.8(3) . . ?
C2 C1 C9 119.3(4) . . ?
C2 C1 C11 121.1(4) . . ?
C9 C1 C11 119.6(4) . . ?
C1 C2 C3 120.4(4) . . ?
C1 C2 P1 119.9(3) . . ?
C3 C2 P1 119.7(3) . . ?
C4 C3 C2 120.6(4) . . ?
C3 C4 C10 120.6(4) . . ?
C6 C5 C10 120.8(5) . . ?
C5 C6 C7 119.8(4) . . ?
C8 C7 C6 121.1(5) . . ?
C7 C8 C9 120.6(5) . . ?
C10 C9 C8 118.5(4) . . ?
C10 C9 C1 119.5(4) . . ?
C8 C9 C1 122.0(4) . . ?
C4 C10 C9 119.5(4) . . ?
C4 C10 C5 121.3(5) . . ?
C9 C10 C5 119.1(5) . . ?
C12 C11 C19 118.1(4) . . ?
C12 C11 C1 120.5(4) . . ?
C19 C11 C1 121.3(4) . . ?
C11 C12 C13 122.3(4) . . ?
C11 C12 C33 119.4(4) . . ?
C13 C12 C33 118.2(4) . . ?
C14 C13 C12 119.5(5) . . ?
C13 C14 C20 120.8(5) . . ?
C16 C15 C20 120.9(5) . . ?
C15 C16 C17 120.1(5) . . ?
C18 C17 C16 121.0(5) . . ?
C17 C18 C19 120.9(5) . . ?
C20 C19 C18 117.7(4) . . ?
C20 C19 C11 120.0(4) . . ?
C18 C19 C11 122.2(4) . . ?
C15 C20 C19 119.3(5) . . ?
C15 C20 C14 121.8(5) . . ?
C19 C20 C14 119.0(4) . . ?
C26 C21 C22 119.3(5) . . ?
C26 C21 P1 121.3(4) . . ?
C22 C21 P1 119.4(4) . . ?
C23 C22 C21 120.1(5) . . ?
C22 C23 C24 120.5(5) . . ?
C25 C24 C23 119.2(6) . . ?
C24 C25 C26 121.5(6) . . ?
C25 C26 C21 119.5(5) . . ?
C28 C27 C32 118.5(5) . . ?
C28 C27 P1 119.2(4) . . ?
C32 C27 P1 121.5(4) . . ?
C29 C28 C27 121.1(6) . . ?
C28 C29 C30 119.5(6) . . ?
C31 C30 C29 120.1(5) . . ?
C30 C31 C32 119.7(6) . . ?
C31 C32 C27 121.2(5) . . ?
N1 C33 O1 117.4(4) . . ?
N1 C33 C12 126.3(4) . . ?
O1 C33 C12 116.3(4) . . ?
N1 C34 C37 112.6(4) . . ?
N1 C34 C36 107.7(4) . . ?
C37 C34 C36 111.8(5) . . ?
N1 C34 C35 100.7(4) . . ?
C37 C34 C35 113.3(4) . . ?
C36 C34 C35 110.1(5) . . ?
O1 C35 C34 103.6(4) . . ?
C39 C38 Pd1 69.2(3) . . ?
C40 C39 C38 122.6(7) . . ?
C40 C39 Pd1 69.4(3) . . ?
C38 C39 Pd1 73.3(3) . . ?
C39 C40 Pd1 73.4(3) . . ?

loop_
_geom_bond_atom_site_label_1
_geom_bond_atom_site_label_2
_geom_bond_distance
_geom_bond_site_symmetry_2
_geom_bond_publ_flag
Sb1 F4 1.842(4) . ?
Sb1 F2 1.862(4) . ?
Sb1 F3 1.862(4) . ?
Sb1 F6 1.866(3) . ?
Sb1 F1 1.867(3) . ?
Sb1 F5 1.869(3) . ?
Pd1 N1 2.096(4) . ?
Pd1 C40 2.106(5) . ?
Pd1 C39 2.156(6) . ?
Pd1 C38 2.209(4) . ?
Pd1 P1 2.3046(11) . ?
P1 C21 1.817(5) . ?
P1 C27 1.821(5) . ?
P1 C2 1.837(4) . ?
O1 C33 1.336(5) . ?
O1 C35 1.461(6) . ?
N1 C33 1.262(6) . ?
N1 C34 1.479(6) . ?
C1 C2 1.388(6) . ?
C1 C9 1.434(5) . ?
C1 C11 1.493(6) . ?
C2 C3 1.410(6) . ?
C3 C4 1.377(6) . ?
C4 C10 1.404(7) . ?
C5 C6 1.355(8) . ?
C5 C10 1.431(6) . ?
C6 C7 1.418(9) . ?
C7 C8 1.360(7) . ?
C8 C9 1.420(6) . ?
C9 C10 1.417(6) . ?
C11 C12 1.381(6) . ?
C11 C19 1.432(6) . ?
C12 C13 1.411(6) . ?
C12 C33 1.483(6) . ?
C13 C14 1.369(8) . ?
C14 C20 1.427(8) . ?
C15 C16 1.360(8) . ?
C15 C20 1.409(7) . ?
C16 C17 1.389(8) . ?
C17 C18 1.353(7) . ?
C18 C19 1.424(6) . ?
C19 C20 1.416(7) . ?
C21 C26 1.380(6) . ?
C21 C22 1.405(6) . ?
C22 C23 1.371(8) . ?
C23 C24 1.379(8) . ?
C24 C25 1.374(9) . ?
C25 C26 1.379(8) . ?
C27 C28 1.386(8) . ?
C27 C32 1.390(7) . ?
C28 C29 1.377(8) . ?
C29 C30 1.401(10) . ?
C30 C31 1.375(10) . ?
C31 C32 1.383(7) . ?
C34 C37 1.509(8) . ?
C34 C36 1.523(7) . ?
C34 C35 1.553(7) . ?
C38 C39 1.405(9) . ?
C39 C40 1.359(9) . ?

loop_
_geom_torsion_atom_site_label_1
_geom_torsion_atom_site_label_2
_geom_torsion_atom_site_label_3
_geom_torsion_atom_site_label_4
_geom_torsion
_geom_torsion_site_symmetry_1
_geom_torsion_site_symmetry_2
_geom_torsion_site_symmetry_3
_geom_torsion_site_symmetry_4
_geom_torsion_publ_flag
N1 Pd1 P1 C21 -120.75(19) . . . . ?
C40 Pd1 P1 C21 63.9(3) . . . . ?
C39 Pd1 P1 C21 45.7(3) . . . . ?
C38 Pd1 P1 C21 73.8(6) . . . . ?
N1 Pd1 P1 C27 124.24(19) . . . . ?
C40 Pd1 P1 C27 -51.1(3) . . . . ?
C39 Pd1 P1 C27 -69.3(3) . . . . ?
C38 Pd1 P1 C27 -41.2(6) . . . . ?
N1 Pd1 P1 C2 5.66(19) . . . . ?
C40 Pd1 P1 C2 -169.7(3) . . . . ?
C39 Pd1 P1 C2 172.1(3) . . . . ?
C38 Pd1 P1 C2 -159.8(6) . . . . ?
C40 Pd1 N1 C33 -140.7(11) . . . . ?
C39 Pd1 N1 C33 -102.8(5) . . . . ?
C38 Pd1 N1 C33 -122.2(4) . . . . ?
P1 Pd1 N1 C33 62.3(3) . . . . ?
C40 Pd1 N1 C34 42.6(13) . . . . ?
C39 Pd1 N1 C34 80.5(5) . . . . ?
C38 Pd1 N1 C34 61.1(4) . . . . ?
P1 Pd1 N1 C34 -114.5(4) . . . . ?
C9 C1 C2 C3 1.1(6) . . . . ?
C11 C1 C2 C3 178.4(4) . . . . ?
C9 C1 C2 P1 -179.4(3) . . . . ?
C11 C1 C2 P1 -2.1(5) . . . . ?
C21 P1 C2 C1 65.6(4) . . . . ?
C27 P1 C2 C1 176.0(3) . . . . ?
Pd1 P1 C2 C1 -67.2(3) . . . . ?
C21 P1 C2 C3 -114.9(4) . . . . ?
C27 P1 C2 C3 -4.5(4) . . . . ?
Pd1 P1 C2 C3 112.2(3) . . . . ?
C1 C2 C3 C4 -0.3(7) . . . . ?
P1 C2 C3 C4 -179.8(4) . . . . ?
C2 C3 C4 C10 -0.6(7) . . . . ?
C10 C5 C6 C7 1.7(8) . . . . ?
C5 C6 C7 C8 -0.7(9) . . . . ?
C6 C7 C8 C9 -1.5(8) . . . . ?
C7 C8 C9 C10 2.7(7) . . . . ?
C7 C8 C9 C1 -177.3(4) . . . . ?
C2 C1 C9 C10 -1.0(6) . . . . ?
C11 C1 C9 C10 -178.3(4) . . . . ?
C2 C1 C9 C8 179.0(4) . . . . ?
C11 C1 C9 C8 1.7(6) . . . . ?
C3 C4 C10 C9 0.7(7) . . . . ?
C3 C4 C10 C5 -177.5(4) . . . . ?
C8 C9 C10 C4 -179.9(4) . . . . ?
C1 C9 C10 C4 0.0(6) . . . . ?
C8 C9 C10 C5 -1.7(6) . . . . ?
C1 C9 C10 C5 178.3(4) . . . . ?
C6 C5 C10 C4 177.7(5) . . . . ?
C6 C5 C10 C9 -0.5(7) . . . . ?
C2 C1 C11 C12 76.6(5) . . . . ?
C9 C1 C11 C12 -106.1(5) . . . . ?
C2 C1 C11 C19 -100.6(5) . . . . ?
C9 C1 C11 C19 76.7(5) . . . . ?
C19 C11 C12 C13 5.9(7) . . . . ?
C1 C11 C12 C13 -171.5(4) . . . . ?
C19 C11 C12 C33 -174.5(4) . . . . ?
C1 C11 C12 C33 8.2(6) . . . . ?
C11 C12 C13 C14 -1.9(8) . . . . ?
C33 C12 C13 C14 178.5(5) . . . . ?
C12 C13 C14 C20 -2.8(9) . . . . ?
C20 C15 C16 C17 0.1(9) . . . . ?
C15 C16 C17 C18 1.7(9) . . . . ?
C16 C17 C18 C19 -1.3(9) . . . . ?
C17 C18 C19 C20 -0.7(8) . . . . ?
C17 C18 C19 C11 -179.9(5) . . . . ?
C12 C11 C19 C20 -5.2(6) . . . . ?
C1 C11 C19 C20 172.1(4) . . . . ?
C12 C11 C19 C18 173.9(4) . . . . ?
C1 C11 C19 C18 -8.8(6) . . . . ?
C16 C15 C20 C19 -2.1(8) . . . . ?
C16 C15 C20 C14 178.7(6) . . . . ?
C18 C19 C20 C15 2.4(7) . . . . ?
C11 C19 C20 C15 -178.4(5) . . . . ?
C18 C19 C20 C14 -178.4(5) . . . . ?
C11 C19 C20 C14 0.8(7) . . . . ?
C13 C14 C20 C15 -177.5(6) . . . . ?
C13 C14 C20 C19 3.3(9) . . . . ?
C27 P1 C21 C26 108.4(4) . . . . ?
C2 P1 C21 C26 -138.8(4) . . . . ?
Pd1 P1 C21 C26 -6.5(5) . . . . ?
C27 P1 C21 C22 -69.9(4) . . . . ?
C2 P1 C21 C22 42.9(4) . . . . ?
Pd1 P1 C21 C22 175.2(3) . . . . ?
C26 C21 C22 C23 -0.5(8) . . . . ?
P1 C21 C22 C23 177.8(4) . . . . ?
C21 C22 C23 C24 -0.7(9) . . . . ?
C22 C23 C24 C25 1.6(11) . . . . ?
C23 C24 C25 C26 -1.2(11) . . . . ?
C24 C25 C26 C21 0.0(11) . . . . ?
C22 C21 C26 C25 0.9(8) . . . . ?
P1 C21 C26 C25 -177.4(5) . . . . ?
C21 P1 C27 C28 -176.4(4) . . . . ?
C2 P1 C27 C28 73.0(4) . . . . ?
Pd1 P1 C27 C28 -52.0(4) . . . . ?
C21 P1 C27 C32 -6.6(5) . . . . ?
C2 P1 C27 C32 -117.2(4) . . . . ?
Pd1 P1 C27 C32 117.8(4) . . . . ?
C32 C27 C28 C29 0.7(8) . . . . ?
P1 C27 C28 C29 170.8(5) . . . . ?
C27 C28 C29 C30 -1.7(9) . . . . ?
C28 C29 C30 C31 1.8(10) . . . . ?
C29 C30 C31 C32 -0.9(9) . . . . ?
C30 C31 C32 C27 -0.1(9) . . . . ?
C28 C27 C32 C31 0.2(8) . . . . ?
P1 C27 C32 C31 -169.6(4) . . . . ?
C34 N1 C33 O1 -5.9(5) . . . . ?
Pd1 N1 C33 O1 176.7(3) . . . . ?
C34 N1 C33 C12 174.9(4) . . . . ?
Pd1 N1 C33 C12 -2.5(6) . . . . ?
C35 O1 C33 N1 -7.5(5) . . . . ?
C35 O1 C33 C12 171.8(4) . . . . ?
C11 C12 C33 N1 -92.3(6) . . . . ?
C13 C12 C33 N1 87.4(6) . . . . ?
C11 C12 C33 O1 88.5(5) . . . . ?
C13 C12 C33 O1 -91.9(5) . . . . ?
C33 N1 C34 C37 136.3(5) . . . . ?
Pd1 N1 C34 C37 -46.6(6) . . . . ?
C33 N1 C34 C36 -99.9(5) . . . . ?
Pd1 N1 C34 C36 77.1(6) . . . . ?
C33 N1 C34 C35 15.4(5) . . . . ?
Pd1 N1 C34 C35 -167.6(3) . . . . ?
C33 O1 C35 C34 16.4(5) . . . . ?
N1 C34 C35 O1 -18.7(5) . . . . ?
C37 C34 C35 O1 -139.2(4) . . . . ?
C36 C34 C35 O1 94.8(5) . . . . ?
N1 Pd1 C38 C39 156.9(4) . . . . ?
C40 Pd1 C38 C39 -27.1(4) . . . . ?
P1 Pd1 C38 C39 -37.8(8) . . . . ?
Pd1 C38 C39 C40 51.2(5) . . . . ?
N1 Pd1 C39 C40 -167.9(4) . . . . ?
C38 Pd1 C39 C40 -135.5(7) . . . . ?
P1 Pd1 C39 C40 31.0(6) . . . . ?
N1 Pd1 C39 C38 -32.4(6) . . . . ?
C40 Pd1 C39 C38 135.5(7) . . . . ?
P1 Pd1 C39 C38 166.4(3) . . . . ?
C38 C39 C40 Pd1 -52.8(6) . . . . ?
N1 Pd1 C40 C39 47.0(14) . . . . ?
C38 Pd1 C40 C39 27.4(5) . . . . ?
P1 Pd1 C40 C39 -155.8(5) . . . . ?
